data_7128133
loop_
_publ_author_name
'Gillbard, Simone M.'
'Green, Harley'
'Argent, Stephen P.'
'Lam, Hon Wai'

_publ_section_title
;
 Enantioselective nickel-catalyzed <i>anti</i>-arylmetallative
 cyclizations onto acyclic electron-deficient alkenes.
;
_journal_issue 36
_journal_name_full 'Chemical communications (Cambridge, England)'
_journal_page_first 4436
_journal_page_last 4439
_journal_paper_doi 10.1039/d1cc01166a
_journal_volume 57
_journal_year 2021
_chemical_absolute_configuration ad
_chemical_formula_moiety 'C21 H18 O S2'
_chemical_formula_sum 'C21 H18 O S2'
_chemical_formula_weight 350.47
_space_group_crystal_system monoclinic
_space_group_IT_number 4
_space_group_name_Hall 'P 2yb'
_space_group_name_H-M_alt 'P 1 21 1'
_atom_sites_solution_hydrogens geom
_atom_sites_solution_primary dual
_atom_sites_solution_secondary difmap
_audit_creation_date 2020-05-18
_audit_creation_method
;
Olex2 1.3
(compiled 2020.02.04 svn.rd84adfe8 for OlexSys, GUI svn.r6032)
;
_audit_update_record
;
2020-10-22 deposited with the CCDC.	2021-03-15 downloaded from the CCDC.
;
_cell_angle_alpha 90
_cell_angle_beta 93.4000(10)
_cell_angle_gamma 90
_cell_formula_units_Z 2
_cell_length_a 7.42830(10)
_cell_length_b 6.96610(10)
_cell_length_c 16.5307(2)
_cell_measurement_reflns_used 14030
_cell_measurement_temperature 120(2)
_cell_measurement_theta_max 72.4740
_cell_measurement_theta_min 5.3500
_cell_volume 853.90(2)
_computing_cell_refinement 'CrysAlisPro 1.171.40.67a (Rigaku OD, 2019)'
_computing_data_collection 'CrysAlisPro 1.171.40.67a (Rigaku OD, 2019)'
_computing_data_reduction 'CrysAlisPro 1.171.40.67a (Rigaku OD, 2019)'
_computing_molecular_graphics 'Olex2 1.3 (Dolomanov et al., 2009)'
_computing_publication_material 'Olex2 1.3 (Dolomanov et al., 2009)'
_computing_structure_refinement 'SHELXL 2018/3 (Sheldrick, 2015)'
_computing_structure_solution 'SHELXT 2018/2 (Sheldrick, 2018)'
_diffrn_ambient_environment 'N2 gas'
_diffrn_ambient_temperature 120(2)
_diffrn_crystal_treatment 'flash frozen in gaseous N2'
_diffrn_detector 'CCD area detector'
_diffrn_detector_area_resol_mean 4.2207
_diffrn_detector_type 'Agilent Diffraction Titan S2 detector'
_diffrn_measured_fraction_theta_full 0.997
_diffrn_measured_fraction_theta_max 0.990
_diffrn_measurement_details
;
List of Runs (angles in degrees, time in seconds):

  # Type    Start    End  Width  t~exp~   \w     \q     \k     \f   Frames
#--------------------------------------------------------------------------
  1  \w     -5.00  36.00   1.00    1.00    --  -41.87  19.00 -30.00   41
  2  \w    -21.00  30.00   1.00    1.00    --  -41.87  38.00  90.00   51
  3  \w     -5.00  36.00   1.00    1.00    --  -41.87  19.00 -60.00   41
  4  \w     17.00 113.00   1.00    1.00    --   41.87  38.00 -60.00   96
  5  \w     17.00 113.00   1.00    1.00    --   41.87  38.00  60.00   96
  6  \w     27.00  95.00   1.00    1.00    --   41.87-125.00 120.00   68
  7  \w     31.00  93.00   1.00    2.00    --  101.44 -61.00  60.00   62
  8  \w     31.00  72.00   1.00    2.00    --  101.44 -45.00 -60.00   41
  9  \w     75.00 171.00   1.00    2.00    --  101.44  61.00  60.00   96
 10  \w     28.00 113.00   1.00    2.00    --  101.44-125.00-180.00   85
 11  \w     31.00  72.00   1.00    2.00    --  101.44 -45.00 120.00   41
 12  \w     75.00 171.00   1.00    2.00    --  101.44  61.00-120.00   96
 13  \w     18.00 107.00   1.00    2.00    --  101.44 -94.00  30.00   89
 14  \w     28.00  57.00   1.00    2.00    --  101.44 -30.00  90.00   29
 15  \w     31.00  72.00   1.00    2.00    --  101.44 -45.00  30.00   41
 16  \w     31.00  93.00   1.00    2.00    --  101.44 -61.00-150.00   62
 17  \w     31.00  72.00   1.00    2.00    --  101.44 -45.00 -90.00   41
 18  \w     28.00  57.00   1.00    2.00    --  101.44 -30.00-120.00   29
 19  \w     28.00 113.00   1.00    2.00    --  101.44-125.00   0.00   85
 20  \w    103.00 176.00   1.00    2.00    --  101.44  77.00-180.00   73
 21  \w    103.00 176.00   1.00    2.00    --  101.44  77.00   0.00   73
 22  \w     77.00 172.00   1.00    2.00    --  101.44  45.00 150.00   95
 23  \w    -21.00  30.00   1.00    1.00    --  -41.87  38.00-150.00   51
 24  \w     27.00  95.00   1.00    1.00    --   41.87-125.00-120.00   68
 25  \w     16.00 112.00   1.00    1.00    --   41.87  57.00 -30.00   96
 26  \w     16.00 112.00   1.00    1.00    --   41.87  57.00-120.00   96
 27  \w     16.00 112.00   1.00    1.00    --   41.87  57.00  90.00   96
 28  \w     16.00 112.00   1.00    1.00    --   41.87  57.00-180.00   96
 29  \w     75.00 175.00   1.00    2.00    --  101.44  30.00 -30.00  100
 30  \w     75.00 171.00   1.00    2.00    --  101.44  61.00 -30.00   96
 31  \w     31.00  93.00   1.00    2.00    --  101.44 -61.00 150.00   62
 32  \w     75.00 171.00   1.00    2.00    --  101.44  61.00 -90.00   96
 33  \w     75.00 171.00   1.00    2.00    --  101.44  61.00  90.00   96
 34  \w     75.00 171.00   1.00    2.00    --  101.44  61.00-180.00   96
 35  \w     75.00 171.00   1.00    2.00    --  101.44  61.00-150.00   96
 36  \w     75.00 171.00   1.00    2.00    --  101.44  61.00  30.00   96
 37  \w     75.00 134.00   1.00    2.00    --  101.44  61.00 120.00   59
 38  \w     75.00 171.00   1.00    2.00    --  101.44  61.00   0.00   96
;
_diffrn_measurement_device '\k-geometry diffractometer'
_diffrn_measurement_device_type 'SuperNova, Titan S2'
_diffrn_measurement_method '\w scans'
_diffrn_measurement_specimen_support 'MiTeGen micromount'
_diffrn_orient_matrix_type 'CrysAlisPro convention (1999,Acta A55,543-557)'
_diffrn_orient_matrix_UB_11 0.1563248000
_diffrn_orient_matrix_UB_12 0.1455131000
_diffrn_orient_matrix_UB_13 0.0018093000
_diffrn_orient_matrix_UB_21 -0.1183373000
_diffrn_orient_matrix_UB_22 0.1480537000
_diffrn_orient_matrix_UB_23 0.0412240000
_diffrn_orient_matrix_UB_31 0.0686549000
_diffrn_orient_matrix_UB_32 -0.0760399000
_diffrn_orient_matrix_UB_33 0.0837898000
_diffrn_radiation_monochromator mirror
_diffrn_radiation_probe x-ray
_diffrn_radiation_type 'Cu K\a'
_diffrn_radiation_wavelength 1.54184
_diffrn_reflns_av_R_equivalents 0.0216
_diffrn_reflns_av_unetI/netI 0.0151
_diffrn_reflns_Laue_measured_fraction_full 0.997
_diffrn_reflns_Laue_measured_fraction_max 0.990
_diffrn_reflns_limit_h_max 9
_diffrn_reflns_limit_h_min -9
_diffrn_reflns_limit_k_max 8
_diffrn_reflns_limit_k_min -8
_diffrn_reflns_limit_l_max 20
_diffrn_reflns_limit_l_min -19
_diffrn_reflns_number 16193
_diffrn_reflns_point_group_measured_fraction_full 0.997
_diffrn_reflns_point_group_measured_fraction_max 0.984
_diffrn_reflns_theta_full 67.684
_diffrn_reflns_theta_max 72.454
_diffrn_reflns_theta_min 5.361
_diffrn_source 'microfocus sealed tube'
_diffrn_source_type 'Agilent Diffraction microfocus tube'
_exptl_absorpt_coefficient_mu 2.844
_exptl_absorpt_correction_T_max 1.000
_exptl_absorpt_correction_T_min 0.302
_exptl_absorpt_correction_type gaussian
_exptl_absorpt_process_details
;
CrysAlisPro 1.171.40.67a (Rigaku Oxford Diffraction, 2019)
Numerical absorption correction based on gaussian integration over
			a multifaceted crystal model
Empirical absorption correction using spherical harmonics,
 implemented in SCALE3 ABSPACK scaling algorithm.
;
_exptl_crystal_colour colourless
_exptl_crystal_colour_primary colourless
_exptl_crystal_density_diffrn 1.363
_exptl_crystal_description block
_exptl_crystal_F_000 368
_exptl_crystal_recrystallization_method 'Re-crystallisation from solvent: pentane'
_exptl_crystal_size_max 0.348
_exptl_crystal_size_mid 0.234
_exptl_crystal_size_min 0.066
_refine_diff_density_max 0.214
_refine_diff_density_min -0.252
_refine_diff_density_rms 0.042
_refine_ls_abs_structure_details
;
 Flack x determined using 1494 quotients [(I+)-(I-)]/[(I+)+(I-)]
 (Parsons, Flack and Wagner, Acta Cryst. B69 (2013) 249-259).
;
_refine_ls_abs_structure_Flack 0.002(5)
_refine_ls_extinction_method none
_refine_ls_goodness_of_fit_ref 1.040
_refine_ls_hydrogen_treatment constr
_refine_ls_matrix_type full
_refine_ls_number_parameters 245
_refine_ls_number_reflns 3350
_refine_ls_number_restraints 314
_refine_ls_restrained_S_all 1.007
_refine_ls_R_factor_all 0.0235
_refine_ls_R_factor_gt 0.0233
_refine_ls_shift/su_max 0.000
_refine_ls_shift/su_mean 0.000
_refine_ls_structure_factor_coef Fsqd
_refine_ls_weighting_details 'w=1/[\s^2^(Fo^2^)+(0.0367P)^2^+0.2682P] where P=(Fo^2^+2Fc^2^)/3'
_refine_ls_weighting_scheme calc
_refine_ls_wR_factor_gt 0.0635
_refine_ls_wR_factor_ref 0.0636
_reflns_Friedel_coverage 0.830
_reflns_Friedel_fraction_full 0.998
_reflns_Friedel_fraction_max 0.977
_reflns_number_gt 3332
_reflns_number_total 3350
_reflns_threshold_expression 'I > 2\s(I)'
_cod_data_source_file d1cc01166a2.cif
_cod_data_source_block smghle
_cod_depositor_comments 'Adding full bibliography for 7128130--7128133.cif.'
_cod_database_code 7128133
_nottingham_internal_coll_name SMGHLE
_nottingham_internal_coll_number 18637
_nottingham_internal_coll_client SMG/HWL
_nottingham_internal_coll_type custom
_nottingham_internal_coll_frame_method '\w scans'
_nottingham_internal_coll_frame_time '1.00, 2.00'
_nottingham_internal_coll_frame_width 1.00
_nottingham_internal_coll_user pczspa
_nottingham_internal_coll_date 19/02/2020
_nottingham_internal_coll_location NOTTS
_nottingham_internal_coll_instrument 'GVA, PL13110002'
_nottingham_internal_process_date 19/02/2020
_nottingham_internal_process_user pczspa
_nottingham_internal_solution_date 18/05/2020
_nottingham_internal_solution_user pczspa
_nottingham_internal_refinement_date 18/05/2020
_nottingham_internal_refinement_user pczspa
_nottingham_internal_validation_date 18/05/2020
_nottingham_internal_validation_user pczspa
_shelx_shelxl_version_number 2018/3
_chemical_oxdiff_formula C21H18OS2
_chemical_oxdiff_usercomment 'SMGHLE #18637 GVA-1783 for SMG/HWL fomblin micromount'
_shelx_space_group_comment
;
The symmetry employed for this shelxl refinement is uniquely defined
by the following loop, which should always be used as a source of
symmetry information in preference to the above space-group names.
They are only intended as comments.
;
_shelx_estimated_absorpt_t_max 0.834
_shelx_estimated_absorpt_t_min 0.438
_reflns_odcompleteness_completeness 99.88
_reflns_odcompleteness_iscentric 1
_reflns_odcompleteness_theta 66.97
_olex2_refinement_description
;
1. Fixed Uiso
 At 1.2 times of:
  All C(H) groups, All C(H,H) groups
2. Restrained distances
 C2A-C3A = C4A-C5A
 1.36 with sigma of 0.02
 C3A-C4A
 1.42 with sigma of 0.02
 C5B-C4B = C3B-C2B
 1.36 with sigma of 0.02
 C4B-C3B
 1.42 with sigma of 0.02
 S1A-C2A = S1A-C5A
 1.71 with sigma of 0.02
 S1B-C5B = S1B-C2B
 1.71 with sigma of 0.02
 S1B-C4B = S1B-C3B
 2.54 with sigma of 0.04
 S1A-C3A = S1A-C4A
 2.54 with sigma of 0.04
 C2A-C4A = C3A-C5A
 2.31 with sigma of 0.04
 C5B-C3B = C4B-C2B
 2.31 with sigma of 0.04
 S1B-C4B \\sim S1B-C3B
 with sigma of 0.04
 C2A-C3A \\sim C3A-C4A \\sim C4A-C5A
 with sigma of 0.03
 C2A-C4A \\sim C3A-C5A
 with sigma of 0.04
 S1A-C3A \\sim S1A-C4A
 with sigma of 0.04
 C5B-C4B \\sim C4B-C3B \\sim C3B-C2B
 with sigma of 0.03
 C5B-C3B \\sim C4B-C2B
 with sigma of 0.04
 S1B-C5B \\sim S1B-C2B
 with sigma of 0.02
 S1A-C2A \\sim S1A-C5A
 with sigma of 0.02
 S1B-C2B \\sim S1B-C5B \\sim S1A-C5A \\sim S1A-C2A
 with sigma of 0.02
 C6-C3A \\sim C6-C3B
 with sigma of 0.02
3. Restrained planarity
 S1A, C2A, C3A, C4A, C5A
 with sigma of 0.1
 S1B, C2B, C3B, C4B, C5B
 with sigma of 0.1
4. Uiso/Uaniso restraints and constraints
S1A \\sim C2A \\sim C3A \\sim C4A \\sim C5A: within 2A with sigma of 0.04 and
sigma for terminal atoms of 0.08 within 2A
S1B \\sim C2B \\sim C3B \\sim C4B \\sim C5B: within 2A with sigma of 0.04 and
sigma for terminal atoms of 0.08 within 2A
S1A \\sim C2A \\sim C3A \\sim C4A \\sim C5A \\sim S1B \\sim C2B \\sim C3B \\sim
C4B \\sim C5B: within 2.5A with sigma of 0.005 and sigma for terminal atoms of
0.01 within 2.5A
Uanis(C2A) = Uanis(C4B)
Uanis(C3A) = Uanis(C3B)
Uanis(C4A) = Uanis(C2B)
5. Rigid body (RIGU) restrains
 S1B, C2B, C3B, C4B, C5B
 with sigma for 1-2 distances of 0.004 and sigma for 1-3 distances of 0.004
 S1A, C2A, C3A, C4A, C5A
 with sigma for 1-2 distances of 0.004 and sigma for 1-3 distances of 0.004
 S1A, C2A, C3A, C4A, C5A, S1B, C2B, C3B, C4B, C5B
 with sigma for 1-2 distances of 0.001 and sigma for 1-3 distances of 0.002
6. Others
 Sof(S1B)=Sof(C2B)=Sof(H2B)=Sof(C3B)=Sof(C4B)=Sof(H4B)=Sof(C5B)=Sof(H5B)=1-
 FVAR(1)
 Sof(S1A)=Sof(C2A)=Sof(H2A)=Sof(C3A)=Sof(C4A)=Sof(H4A)=Sof(C5A)=Sof(H5A)=FVAR(1)
7.a Ternary CH refined with riding coordinates:
 C8(H8)
7.b Secondary CH2 refined with riding coordinates:
 C9(H9A,H9B), C10(H10A,H10B), C17(H17A,H17B)
7.c Aromatic/amide H refined with riding coordinates:
 C12(H12), C13(H13), C14(H14), C15(H15), C16(H16), C22(H22), C23(H23),
 C24(H24), C2A(H2A), C4A(H4A), C5A(H5A), C2B(H2B), C4B(H4B), C5B(H5B)
;
_olex2_exptl_crystal_mounting_method 'in fomblin film on a micromount'
_olex2_submission_special_instructions 'No special instructions were received'
_oxdiff_exptl_absorpt_empirical_details
;
Empirical correction (ABSPACK) includes:
- Absorption correction using spherical harmonics
- Frame scaling
;
_oxdiff_exptl_absorpt_empirical_full_max 1.458
_oxdiff_exptl_absorpt_empirical_full_min 0.796

loop_
_space_group_symop_operation_xyz
'x, y, z'
'-x, y+1/2, -z'

loop_
_atom_site_label
_atom_site_type_symbol
_atom_site_fract_x
_atom_site_fract_y
_atom_site_fract_z
_atom_site_U_iso_or_equiv
_atom_site_adp_type
_atom_site_occupancy
_atom_site_site_symmetry_order
_atom_site_calc_flag
_atom_site_refinement_flags_posn
_atom_site_refinement_flags_adp
_atom_site_refinement_flags_occupancy
_atom_site_disorder_assembly
_atom_site_disorder_group
C6 C 0.5321(3) 0.5519(3) 0.37613(13) 0.0166(4) Uani 1 1 d D . . . .
C7 C 0.5327(2) 0.6421(3) 0.30405(12) 0.0155(4) Uani 1 1 d . . . . .
C8 C 0.3696(3) 0.5851(3) 0.24881(12) 0.0180(4) Uani 1 1 d . . . . .
H8 H 0.314261 0.700306 0.221144 0.022 Uiso 1 1 calc R U . . .
C9 C 0.2408(3) 0.4982(3) 0.30888(13) 0.0227(5) Uani 1 1 d . . . . .
H9A H 0.152449 0.595134 0.325115 0.027 Uiso 1 1 calc R U . . .
H9B H 0.174538 0.387393 0.284214 0.027 Uiso 1 1 calc R U . . .
C10 C 0.3621(3) 0.4341(3) 0.38204(13) 0.0230(5) Uani 1 1 d . . . . .
H10A H 0.304440 0.461118 0.433319 0.028 Uiso 1 1 calc R U . . .
H10B H 0.388692 0.295113 0.379176 0.028 Uiso 1 1 calc R U . . .
C11 C 0.6684(3) 0.7805(3) 0.27625(12) 0.0153(4) Uani 1 1 d . . . . .
C12 C 0.7950(3) 0.7310(3) 0.22075(13) 0.0189(4) Uani 1 1 d . . . . .
H12 H 0.799006 0.603034 0.201105 0.023 Uiso 1 1 calc R U . . .
C13 C 0.9153(3) 0.8662(4) 0.19382(13) 0.0230(4) Uani 1 1 d . . . . .
H13 H 1.000273 0.830468 0.155817 0.028 Uiso 1 1 calc R U . . .
C14 C 0.9113(3) 1.0536(3) 0.22241(13) 0.0233(5) Uani 1 1 d . . . . .
H14 H 0.992254 1.146569 0.203365 0.028 Uiso 1 1 calc R U . . .
C15 C 0.7887(3) 1.1047(3) 0.27891(12) 0.0202(4) Uani 1 1 d . . . . .
H15 H 0.787753 1.231926 0.299623 0.024 Uiso 1 1 calc R U . . .
C16 C 0.6675(3) 0.9697(3) 0.30510(12) 0.0174(4) Uani 1 1 d . . . . .
H16 H 0.582770 1.006070 0.343121 0.021 Uiso 1 1 calc R U . . .
C17 C 0.4253(3) 0.4361(3) 0.18647(12) 0.0182(4) Uani 1 1 d . . . . .
H17A H 0.518590 0.493340 0.153554 0.022 Uiso 1 1 calc R U . . .
H17B H 0.480251 0.324638 0.215760 0.022 Uiso 1 1 calc R U . . .
C18 C 0.2712(3) 0.3656(3) 0.13018(12) 0.0171(4) Uani 1 1 d . . . . .
O19 O 0.1310(2) 0.4567(2) 0.11875(9) 0.0249(3) Uani 1 1 d . . . . .
S20 S 0.14221(6) 0.11235(9) 0.01312(3) 0.02281(13) Uani 1 1 d . . . . .
C21 C 0.2974(3) 0.1820(3) 0.08890(12) 0.0170(4) Uani 1 1 d . . . . .
C22 C 0.4379(3) 0.0473(3) 0.10113(12) 0.0168(4) Uani 1 1 d . . . . .
H22 H 0.536326 0.059304 0.140207 0.020 Uiso 1 1 calc R U . . .
C23 C 0.4110(3) -0.1100(3) 0.04621(13) 0.0233(4) Uani 1 1 d . . . . .
H23 H 0.490758 -0.216348 0.044811 0.028 Uiso 1 1 calc R U . . .
C24 C 0.2595(3) -0.0922(3) -0.00396(13) 0.0232(5) Uani 1 1 d . . . . .
H24 H 0.223237 -0.184184 -0.044131 0.028 Uiso 1 1 calc R U . . .
S1A S 0.8141(3) 0.4672(3) 0.58373(9) 0.0208(3) Uani 0.658(3) 1 d D U P A 1
C2A C 0.6372(8) 0.4468(16) 0.5131(5) 0.0196(6) Uani 0.658(3) 1 d D U P A 1
H2A H 0.531495 0.373811 0.520822 0.023 Uiso 0.658(3) 1 calc R U P A 1
C3A C 0.6666(17) 0.549(3) 0.4433(7) 0.0177(4) Uani 0.658(3) 1 d D U P A 1
C4A C 0.8374(18) 0.642(2) 0.4483(7) 0.0193(6) Uani 0.658(3) 1 d D U P A 1
H4A H 0.881770 0.716807 0.405744 0.023 Uiso 0.658(3) 1 calc R U P A 1
C5A C 0.9293(9) 0.6127(13) 0.5198(4) 0.0230(10) Uani 0.658(3) 1 d D U P A 1
H5A H 1.044820 0.665953 0.533591 0.028 Uiso 0.658(3) 1 calc R U P A 1
S1B S 0.9669(4) 0.6262(5) 0.53333(16) 0.0206(6) Uani 0.342(3) 1 d D U P A 2
C2B C 0.835(3) 0.656(4) 0.4463(13) 0.0193(6) Uani 0.342(3) 1 d D U P A 2
H2B H 0.867892 0.735554 0.403093 0.023 Uiso 0.342(3) 1 calc R U P A 2
C3B C 0.674(3) 0.553(5) 0.4440(14) 0.0177(4) Uani 0.342(3) 1 d D U P A 2
C4B C 0.6651(18) 0.446(3) 0.5174(11) 0.0196(6) Uani 0.342(3) 1 d D U P A 2
H4B H 0.568809 0.361708 0.527746 0.023 Uiso 0.342(3) 1 calc R U P A 2
C5B C 0.806(2) 0.477(3) 0.5705(9) 0.0213(13) Uani 0.342(3) 1 d D U P A 2
H5B H 0.815654 0.422652 0.623226 0.026 Uiso 0.342(3) 1 calc R U P A 2

loop_
_atom_site_aniso_label
_atom_site_aniso_U_11
_atom_site_aniso_U_22
_atom_site_aniso_U_33
_atom_site_aniso_U_23
_atom_site_aniso_U_13
_atom_site_aniso_U_12
C6 0.0173(9) 0.0136(9) 0.0195(10) -0.0033(7) 0.0065(8) -0.0023(7)
C7 0.0149(8) 0.0133(9) 0.0185(10) -0.0031(7) 0.0029(7) -0.0005(7)
C8 0.0169(9) 0.0163(10) 0.0207(10) -0.0027(8) 0.0008(7) -0.0011(8)
C9 0.0185(10) 0.0265(12) 0.0236(11) -0.0071(9) 0.0053(8) -0.0082(8)
C10 0.0238(10) 0.0199(11) 0.0259(11) -0.0001(9) 0.0074(8) -0.0076(8)
C11 0.0141(9) 0.0177(9) 0.0138(9) 0.0017(7) -0.0023(7) -0.0008(7)
C12 0.0182(9) 0.0201(10) 0.0184(9) -0.0026(8) 0.0016(8) -0.0013(8)
C13 0.0171(9) 0.0323(11) 0.0199(10) -0.0014(9) 0.0035(8) -0.0039(9)
C14 0.0199(10) 0.0285(11) 0.0211(11) 0.0048(9) -0.0019(8) -0.0100(8)
C15 0.0229(9) 0.0172(9) 0.0198(9) 0.0011(9) -0.0036(7) -0.0045(9)
C16 0.0178(9) 0.0181(9) 0.0161(9) -0.0005(8) -0.0002(7) -0.0004(8)
C17 0.0177(9) 0.0201(10) 0.0166(9) -0.0031(8) -0.0012(7) -0.0006(8)
C18 0.0168(9) 0.0185(10) 0.0159(10) 0.0019(8) 0.0001(7) -0.0017(8)
O19 0.0224(7) 0.0245(7) 0.0268(8) -0.0032(7) -0.0057(6) 0.0036(7)
S20 0.0197(2) 0.0276(3) 0.0208(2) -0.0047(2) -0.00165(18) -0.0020(2)
C21 0.0168(9) 0.0212(10) 0.0130(9) -0.0002(7) -0.0004(7) -0.0040(7)
C22 0.0218(10) 0.0168(9) 0.0123(9) -0.0021(7) 0.0055(7) -0.0028(8)
C23 0.0262(10) 0.0221(11) 0.0219(11) -0.0014(8) 0.0051(8) 0.0022(9)
C24 0.0254(11) 0.0248(11) 0.0201(11) -0.0059(8) 0.0066(8) -0.0056(9)
S1A 0.0249(5) 0.0204(5) 0.0169(7) 0.0040(5) 0.0011(4) 0.0065(4)
C2A 0.0235(17) 0.0171(9) 0.0184(10) 0.0015(8) 0.0043(12) 0.0036(15)
C3A 0.0222(11) 0.0141(9) 0.0171(9) -0.0006(7) 0.0044(8) 0.0028(9)
C4A 0.0212(8) 0.0182(17) 0.0188(9) 0.0004(9) 0.0016(7) 0.0014(10)
C5A 0.024(2) 0.0227(18) 0.0226(17) 0.0000(16) 0.0005(13) 0.0036(18)
S1B 0.0219(12) 0.0216(10) 0.0180(11) 0.0022(9) -0.0021(7) 0.0015(9)
C2B 0.0212(8) 0.0182(17) 0.0188(9) 0.0004(9) 0.0016(7) 0.0014(10)
C3B 0.0222(11) 0.0141(9) 0.0171(9) -0.0006(7) 0.0044(8) 0.0028(9)
C4B 0.0235(17) 0.0171(9) 0.0184(10) 0.0015(8) 0.0043(12) 0.0036(15)
C5B 0.026(2) 0.019(2) 0.019(2) 0.002(2) 0.0028(18) 0.005(2)

loop_
_atom_type_symbol
_atom_type_description
_atom_type_scat_dispersion_real
_atom_type_scat_dispersion_imag
_atom_type_scat_source
C C 0.0181 0.0091 'International Tables Vol C Tables 4.2.6.8 and 6.1.1.4'
H H 0.0000 0.0000 'International Tables Vol C Tables 4.2.6.8 and 6.1.1.4'
O O 0.0492 0.0322 'International Tables Vol C Tables 4.2.6.8 and 6.1.1.4'
S S 0.3331 0.5567 'International Tables Vol C Tables 4.2.6.8 and 6.1.1.4'

loop_
_exptl_crystal_face_index_h
_exptl_crystal_face_index_k
_exptl_crystal_face_index_l
_exptl_crystal_face_perp_dist
-2 2 5 0.0331
2 -2 -5 0.0331
3 4 1 0.1033
-1 -3 5 0.0965
1 0 5 0.1333
0 0 -1 0.0938
-2 -1 -2 0.1726
0 1 -5 0.1086
1 -1 -1 0.0531

loop_
_geom_angle_atom_site_label_1
_geom_angle_atom_site_label_2
_geom_angle_atom_site_label_3
_geom_angle
_geom_angle_site_symmetry_1
_geom_angle_site_symmetry_3
_geom_angle_publ_flag
C7 C6 C10 110.86(19) . . ?
C7 C6 C3A 130.2(6) . . ?
C7 C6 C3B 128.6(10) . . ?
C3A C6 C10 119.0(6) . . ?
C3B C6 C10 120.5(10) . . ?
C6 C7 C8 111.35(17) . . ?
C6 C7 C11 127.83(18) . . ?
C11 C7 C8 120.82(16) . . ?
C7 C8 H8 110.8 . . ?
C7 C8 C9 102.56(16) . . ?
C7 C8 C17 109.97(16) . . ?
C9 C8 H8 110.8 . . ?
C17 C8 H8 110.8 . . ?
C17 C8 C9 111.61(16) . . ?
C8 C9 H9A 110.7 . . ?
C8 C9 H9B 110.7 . . ?
H9A C9 H9B 108.8 . . ?
C10 C9 C8 105.34(17) . . ?
C10 C9 H9A 110.7 . . ?
C10 C9 H9B 110.7 . . ?
C6 C10 C9 104.19(17) . . ?
C6 C10 H10A 110.9 . . ?
C6 C10 H10B 110.9 . . ?
C9 C10 H10A 110.9 . . ?
C9 C10 H10B 110.9 . . ?
H10A C10 H10B 108.9 . . ?
C12 C11 C7 122.58(18) . . ?
C12 C11 C16 118.21(19) . . ?
C16 C11 C7 119.19(18) . . ?
C11 C12 H12 119.5 . . ?
C13 C12 C11 120.97(19) . . ?
C13 C12 H12 119.5 . . ?
C12 C13 H13 120.0 . . ?
C14 C13 C12 120.06(19) . . ?
C14 C13 H13 120.0 . . ?
C13 C14 H14 120.1 . . ?
C15 C14 C13 119.8(2) . . ?
C15 C14 H14 120.1 . . ?
C14 C15 H15 120.0 . . ?
C16 C15 C14 119.9(2) . . ?
C16 C15 H15 120.0 . . ?
C11 C16 H16 119.5 . . ?
C15 C16 C11 120.98(19) . . ?
C15 C16 H16 119.5 . . ?
C8 C17 H17A 108.7 . . ?
C8 C17 H17B 108.7 . . ?
H17A C17 H17B 107.6 . . ?
C18 C17 C8 114.04(16) . . ?
C18 C17 H17A 108.7 . . ?
C18 C17 H17B 108.7 . . ?
O19 C18 C17 122.16(19) . . ?
O19 C18 C21 121.01(18) . . ?
C21 C18 C17 116.83(17) . . ?
C24 S20 C21 91.67(11) . . ?
C18 C21 S20 118.80(15) . . ?
C22 C21 C18 129.14(18) . . ?
C22 C21 S20 112.05(16) . . ?
C21 C22 H22 124.9 . . ?
C21 C22 C23 110.15(19) . . ?
C23 C22 H22 124.9 . . ?
C22 C23 H23 123.3 . . ?
C24 C23 C22 113.4(2) . . ?
C24 C23 H23 123.3 . . ?
S20 C24 H24 123.6 . . ?
C23 C24 S20 112.76(17) . . ?
C23 C24 H24 123.6 . . ?
C2A S1A C5A 91.1(4) . . ?
S1A C2A H2A 124.1 . . ?
C3A C2A S1A 111.9(5) . . ?
C3A C2A H2A 124.1 . . ?
C2A C3A C6 120.6(9) . . ?
C2A C3A C4A 111.7(6) . . ?
C4A C3A C6 127.7(9) . . ?
C3A C4A H4A 123.6 . . ?
C5A C4A C3A 112.8(8) . . ?
C5A C4A H4A 123.6 . . ?
S1A C5A H5A 123.8 . . ?
C4A C5A S1A 112.5(7) . . ?
C4A C5A H5A 123.8 . . ?
C2B S1B C5B 89.7(10) . . ?
S1B C2B H2B 122.9 . . ?
C3B C2B S1B 114.3(13) . . ?
C3B C2B H2B 122.9 . . ?
C2B C3B C6 126.0(17) . . ?
C2B C3B C4B 109.1(12) . . ?
C4B C3B C6 124.9(16) . . ?
C3B C4B H4B 123.2 . . ?
C5B C4B C3B 113.5(12) . . ?
C5B C4B H4B 123.2 . . ?
S1B C5B H5B 123.4 . . ?
C4B C5B S1B 113.2(12) . . ?
C4B C5B H5B 123.4 . . ?

loop_
_geom_bond_atom_site_label_1
_geom_bond_atom_site_label_2
_geom_bond_distance
_geom_bond_site_symmetry_2
_geom_bond_publ_flag
C6 C7 1.347(3) . ?
C6 C10 1.514(3) . ?
C6 C3A 1.449(8) . ?
C6 C3B 1.493(14) . ?
C7 C8 1.525(3) . ?
C7 C11 1.487(3) . ?
C8 H8 1.0000 . ?
C8 C9 1.543(3) . ?
C8 C17 1.537(3) . ?
C9 H9A 0.9900 . ?
C9 H9B 0.9900 . ?
C9 C10 1.531(3) . ?
C10 H10A 0.9900 . ?
C10 H10B 0.9900 . ?
C11 C12 1.396(3) . ?
C11 C16 1.402(3) . ?
C12 H12 0.9500 . ?
C12 C13 1.389(3) . ?
C13 H13 0.9500 . ?
C13 C14 1.389(3) . ?
C14 H14 0.9500 . ?
C14 C15 1.389(3) . ?
C15 H15 0.9500 . ?
C15 C16 1.389(3) . ?
C16 H16 0.9500 . ?
C17 H17A 0.9900 . ?
C17 H17B 0.9900 . ?
C17 C18 1.514(3) . ?
C18 O19 1.224(3) . ?
C18 C21 1.469(3) . ?
S20 C21 1.721(2) . ?
S20 C24 1.703(2) . ?
C21 C22 1.409(3) . ?
C22 H22 0.9500 . ?
C22 C23 1.429(3) . ?
C23 H23 0.9500 . ?
C23 C24 1.363(3) . ?
C24 H24 0.9500 . ?
S1A C2A 1.711(6) . ?
S1A C5A 1.727(8) . ?
C2A H2A 0.9500 . ?
C2A C3A 1.386(10) . ?
C3A C4A 1.421(9) . ?
C4A H4A 0.9500 . ?
C4A C5A 1.345(10) . ?
C5A H5A 0.9500 . ?
S1B C2B 1.706(16) . ?
S1B C5B 1.724(14) . ?
C2B H2B 0.9500 . ?
C2B C3B 1.392(17) . ?
C3B C4B 1.426(17) . ?
C4B H4B 0.9500 . ?
C4B C5B 1.341(17) . ?
C5B H5B 0.9500 . ?

loop_
_geom_torsion_atom_site_label_1
_geom_torsion_atom_site_label_2
_geom_torsion_atom_site_label_3
_geom_torsion_atom_site_label_4
_geom_torsion
_geom_torsion_site_symmetry_1
_geom_torsion_site_symmetry_2
_geom_torsion_site_symmetry_3
_geom_torsion_site_symmetry_4
_geom_torsion_publ_flag
C6 C7 C8 C9 17.7(2) . . . . ?
C6 C7 C8 C17 -101.12(19) . . . . ?
C6 C7 C11 C12 105.1(2) . . . . ?
C6 C7 C11 C16 -76.4(3) . . . . ?
C6 C3A C4A C5A 179.3(17) . . . . ?
C6 C3B C4B C5B -177(3) . . . . ?
C7 C6 C10 C9 -11.0(2) . . . . ?
C7 C6 C3A C2A 179.4(8) . . . . ?
C7 C6 C3A C4A -1.2(18) . . . . ?
C7 C6 C3B C2B 3(3) . . . . ?
C7 C6 C3B C4B -177.4(17) . . . . ?
C7 C8 C9 C10 -23.4(2) . . . . ?
C7 C8 C17 C18 178.27(17) . . . . ?
C7 C11 C12 C13 177.51(19) . . . . ?
C7 C11 C16 C15 -178.20(18) . . . . ?
C8 C7 C11 C12 -74.7(3) . . . . ?
C8 C7 C11 C16 103.8(2) . . . . ?
C8 C9 C10 C6 21.4(2) . . . . ?
C8 C17 C18 O19 20.6(3) . . . . ?
C8 C17 C18 C21 -159.81(17) . . . . ?
C9 C8 C17 C18 65.1(2) . . . . ?
C10 C6 C7 C8 -4.4(2) . . . . ?
C10 C6 C7 C11 175.79(19) . . . . ?
C10 C6 C3A C2A -2.4(18) . . . . ?
C10 C6 C3A C4A 177.0(9) . . . . ?
C10 C6 C3B C2B -179.4(16) . . . . ?
C10 C6 C3B C4B 1(4) . . . . ?
C11 C7 C8 C9 -162.48(17) . . . . ?
C11 C7 C8 C17 78.7(2) . . . . ?
C11 C12 C13 C14 0.3(3) . . . . ?
C12 C11 C16 C15 0.3(3) . . . . ?
C12 C13 C14 C15 1.0(3) . . . . ?
C13 C14 C15 C16 -1.6(3) . . . . ?
C14 C15 C16 C11 1.0(3) . . . . ?
C16 C11 C12 C13 -1.0(3) . . . . ?
C17 C8 C9 C10 94.2(2) . . . . ?
C17 C18 C21 S20 -170.37(15) . . . . ?
C17 C18 C21 C22 8.6(3) . . . . ?
C18 C21 C22 C23 -178.87(19) . . . . ?
O19 C18 C21 S20 9.2(3) . . . . ?
O19 C18 C21 C22 -171.8(2) . . . . ?
S20 C21 C22 C23 0.2(2) . . . . ?
C21 S20 C24 C23 0.51(18) . . . . ?
C21 C22 C23 C24 0.2(3) . . . . ?
C22 C23 C24 S20 -0.5(2) . . . . ?
C24 S20 C21 C18 178.77(16) . . . . ?
C24 S20 C21 C22 -0.39(16) . . . . ?
S1A C2A C3A C6 -179.6(12) . . . . ?
S1A C2A C3A C4A 1.0(11) . . . . ?
C2A S1A C5A C4A -0.4(10) . . . . ?
C2A C3A C4A C5A -1.3(12) . . . . ?
C3A C6 C7 C8 173.8(10) . . . . ?
C3A C6 C7 C11 -5.9(11) . . . . ?
C3A C6 C10 C9 170.5(9) . . . . ?
C3A C4A C5A S1A 1.1(11) . . . . ?
C5A S1A C2A C3A -0.3(10) . . . . ?
S1B C2B C3B C6 180(3) . . . . ?
S1B C2B C3B C4B -0.5(19) . . . . ?
C2B S1B C5B C4B 2.9(19) . . . . ?
C2B C3B C4B C5B 3(2) . . . . ?
C3B C6 C7 C8 173.8(19) . . . . ?
C3B C6 C7 C11 -6.0(19) . . . . ?
C3B C6 C10 C9 170.6(17) . . . . ?
C3B C4B C5B S1B -4(3) . . . . ?
C5B S1B C2B C3B -1.3(15) . . . . ?

loop_
_exptl_oxdiff_crystal_face_indexfrac_h
_exptl_oxdiff_crystal_face_indexfrac_k
_exptl_oxdiff_crystal_face_indexfrac_l
_exptl_oxdiff_crystal_face_x
_exptl_oxdiff_crystal_face_y
_exptl_oxdiff_crystal_face_z
-1.9991 2.0003 4.9980 -0.0124 0.7388 0.1294
1.9991 -2.0003 -4.9980 0.0124 -0.7388 -0.1294
3.0001 3.9974 0.9977 1.0525 0.2779 -0.0144
-1.0009 -2.9975 4.9990 -0.5836 -0.1193 0.5781
0.9993 0.0005 4.9977 0.1653 0.0878 0.4873
0.0001 -0.0002 -0.9996 -0.0018 -0.0412 -0.0837
-1.9995 -0.9993 -1.9984 -0.4616 0.0063 -0.2287
0.0007 0.9988 -4.9982 0.1364 -0.0583 -0.4947
0.9994 -0.9999 -0.9996 0.0089 -0.3075 0.0609
